data_1543831
loop_
_publ_author_name
'He, Ke-Han'
'Zhang, Wei-Dong'
'Yang, Ming-Yu'
'Tang, Kai-Li'
'Qu, Mengnan'
'Ding, You-Song'
'Li, Yang'

_publ_section_title
;
 Redox-Divergent Hydrogen-Retentive or Hydrogen-Releasing Synthesis of
 3,4-Dihydroisoquinolines or Isoquinolines.
;
_journal_issue 12
_journal_name_full 'Organic letters'
_journal_page_first 2840
_journal_page_last 2843
_journal_paper_doi 10.1021/acs.orglett.6b01091
_journal_volume 18
_journal_year 2016
_chemical_formula_sum 'C36 H24 Cl4 N O0'
_chemical_formula_weight 612.36
_chemical_name_systematic
; 
 ? 
;
_space_group_IT_number 2
_symmetry_cell_setting triclinic
_symmetry_space_group_name_Hall '-P 1'
_symmetry_space_group_name_H-M 'P -1'
_atom_sites_solution_hydrogens geom
_atom_sites_solution_primary direct
_atom_sites_solution_secondary difmap
_audit_creation_method SHELXL-97
_cell_angle_alpha 74.173(7)
_cell_angle_beta 75.883(7)
_cell_angle_gamma 79.171(7)
_cell_formula_units_Z 2
_cell_length_a 9.2698(11)
_cell_length_b 12.7098(14)
_cell_length_c 14.3453(15)
_cell_measurement_reflns_used 0.85
_cell_measurement_temperature 296(2)
_cell_measurement_theta_max 26
_cell_measurement_theta_min 1.51
_cell_volume 1563.5(3)
_computing_structure_refinement 'SHELXL-97 (Sheldrick, 1997)'
_computing_structure_solution 'SHELXS-97 (Sheldrick, 1990)'
_diffrn_ambient_temperature 296(2)
_diffrn_measured_fraction_theta_full 0.990
_diffrn_measured_fraction_theta_max 0.990
_diffrn_measurement_device_type 'CCD area detector'
_diffrn_measurement_method 'phi and omega scans'
_diffrn_radiation_monochromator graphite
_diffrn_radiation_source 'fine-focus sealed tube'
_diffrn_radiation_type MoK\a
_diffrn_radiation_wavelength 0.71073
_diffrn_reflns_av_R_equivalents 0.0307
_diffrn_reflns_av_sigmaI/netI 0.0577
_diffrn_reflns_limit_h_max 10
_diffrn_reflns_limit_h_min -10
_diffrn_reflns_limit_k_max 14
_diffrn_reflns_limit_k_min -10
_diffrn_reflns_limit_l_max 16
_diffrn_reflns_limit_l_min -15
_diffrn_reflns_number 12742
_diffrn_reflns_theta_full 24.78
_diffrn_reflns_theta_max 24.78
_diffrn_reflns_theta_min 1.51
_exptl_absorpt_coefficient_mu 0.404
_exptl_absorpt_correction_T_max 0.9832
_exptl_absorpt_correction_T_min 0.9231
_exptl_absorpt_correction_type multi-scan
_exptl_absorpt_process_details sadabs
_exptl_crystal_colour colorless
_exptl_crystal_density_diffrn 1.301
_exptl_crystal_density_method 'not measured'
_exptl_crystal_description block
_exptl_crystal_F_000 598
_exptl_crystal_size_max 0.25
_exptl_crystal_size_mid 0.22
_exptl_crystal_size_min 0.05
_refine_diff_density_max 0.626
_refine_diff_density_min -0.683
_refine_diff_density_rms 0.078
_refine_ls_extinction_method none
_refine_ls_goodness_of_fit_ref 1.061
_refine_ls_hydrogen_treatment mixed
_refine_ls_matrix_type full
_refine_ls_number_parameters 389
_refine_ls_number_reflns 5301
_refine_ls_number_restraints 66
_refine_ls_restrained_S_all 1.079
_refine_ls_R_factor_all 0.1651
_refine_ls_R_factor_gt 0.0992
_refine_ls_shift/su_max 0.000
_refine_ls_shift/su_mean 0.000
_refine_ls_structure_factor_coef Fsqd
_refine_ls_weighting_details 'calc w=1/[\s^2^(Fo^2^)+(0.2000P)^2^+0.0000P] where P=(Fo^2^+2Fc^2^)/3'
_refine_ls_weighting_scheme calc
_refine_ls_wR_factor_gt 0.2923
_refine_ls_wR_factor_ref 0.3334
_reflns_number_gt 2589
_reflns_number_total 5301
_reflns_threshold_expression >2sigma(I)
_cod_data_source_file ol6b01091_si_005.cif
_cod_data_source_block 6d
_cod_original_sg_symbol_H-M P-1
_cod_database_code 1543831

loop_
_symmetry_equiv_pos_as_xyz
'x, y, z'
'-x, -y, -z'

loop_
_atom_site_label
_atom_site_type_symbol
_atom_site_fract_x
_atom_site_fract_y
_atom_site_fract_z
_atom_site_U_iso_or_equiv
_atom_site_adp_type
_atom_site_occupancy
_atom_site_symmetry_multiplicity
_atom_site_calc_flag
_atom_site_refinement_flags
_atom_site_disorder_assembly
_atom_site_disorder_group
Cl1 Cl 0.3381(2) 1.31852(14) 0.56485(15) 0.1069(8) Uani 1 1 d . A 4
Cl2 Cl 0.4990(4) 1.2041(2) -0.01392(15) 0.1829(15) Uani 1 1 d . A 4
N1 N 0.1812(4) 0.8416(3) 0.5453(3) 0.0514(10) Uani 1 1 d . A 4
C1 C 0.3095(6) 1.2051(4) 0.5310(4) 0.0668(15) Uani 1 1 d . A 4
C2 C 0.1869(6) 1.1506(4) 0.5815(4) 0.0670(15) Uani 1 1 d . A 4
H2 H 0.1198 1.1758 0.6330 0.080 Uiso 1 1 calc R A 4
C3 C 0.1644(6) 1.0609(4) 0.5561(4) 0.0619(14) Uani 1 1 d . A 4
H3 H 0.0806 1.0260 0.5902 0.074 Uiso 1 1 calc R A 4
C4 C 0.2630(5) 1.0189(4) 0.4804(3) 0.0479(11) Uani 1 1 d . A 4
C5 C 0.3843(6) 1.0758(4) 0.4296(4) 0.0597(13) Uani 1 1 d . A 4
H5 H 0.4516 1.0509 0.3780 0.072 Uiso 1 1 calc R A 4
C6 C 0.4066(6) 1.1685(4) 0.4542(4) 0.0677(15) Uani 1 1 d . A 4
H6 H 0.4876 1.2060 0.4187 0.081 Uiso 1 1 calc R A 4
C7 C 0.3203(6) 0.9732(4) 0.2740(4) 0.0601(13) Uani 1 1 d . A 4
C8 C 0.2329(8) 1.0670(5) 0.2332(4) 0.0832(18) Uani 1 1 d . A 4
H8 H 0.1347 1.0819 0.2664 0.100 Uiso 1 1 calc R A 4
C9 C 0.2840(11) 1.1387(6) 0.1468(5) 0.105(2) Uani 1 1 d . A 4
H9 H 0.2230 1.2021 0.1222 0.126 Uiso 1 1 calc R A 4
C10 C 0.4238(13) 1.1155(7) 0.0982(5) 0.107(3) Uani 1 1 d . A 4
C11 C 0.5213(10) 1.0238(7) 0.1327(5) 0.115(3) Uani 1 1 d . A 4
H11 H 0.6189 1.0097 0.0982 0.138 Uiso 1 1 calc R A 4
C12 C 0.4625(8) 0.9532(5) 0.2235(4) 0.0850(18) Uani 1 1 d . A 4
H12 H 0.5238 0.8907 0.2495 0.102 Uiso 1 1 calc R A 4
C13 C 0.2368(5) 0.9165(4) 0.4603(3) 0.0494(12) Uani 1 1 d . A 4
C14 C 0.2615(5) 0.8952(4) 0.3668(3) 0.0519(12) Uani 1 1 d . A 4
C15 C 0.2203(5) 0.7952(4) 0.3601(4) 0.0544(12) Uani 1 1 d . A 4
C16 C 0.2280(6) 0.7712(5) 0.2695(4) 0.0737(16) Uani 1 1 d . A 4
H16 H 0.2609 0.8215 0.2108 0.088 Uiso 1 1 calc R A 4
C17 C 0.1872(7) 0.6740(5) 0.2666(5) 0.0853(18) Uani 1 1 d . A 4
H17 H 0.1976 0.6573 0.2059 0.102 Uiso 1 1 calc R A 4
C18 C 0.1310(7) 0.6005(5) 0.3529(5) 0.0847(19) Uani 1 1 d . A 4
H18 H 0.0982 0.5369 0.3499 0.102 Uiso 1 1 calc R A 4
C19 C 0.1235(6) 0.6211(4) 0.4420(4) 0.0713(16) Uani 1 1 d . A 4
H19 H 0.0896 0.5699 0.4998 0.086 Uiso 1 1 calc R A 4
C20 C 0.1667(5) 0.7192(4) 0.4477(3) 0.0531(12) Uani 1 1 d . A 4
C21 C 0.1487(5) 0.7471(4) 0.5400(3) 0.0499(12) Uani 1 1 d . A 4
C22 C 0.0913(6) 0.6715(4) 0.6348(4) 0.0589(13) Uani 1 1 d . A 4
C23 C -0.0611(6) 0.6820(4) 0.6753(4) 0.0659(14) Uani 1 1 d . A 4
C24 C -0.1189(6) 0.6090(5) 0.7669(4) 0.0678(15) Uani 1 1 d . A 4
C25 C -0.2725(7) 0.6142(6) 0.8061(5) 0.093(2) Uani 1 1 d . A 4
H25 H -0.3368 0.6654 0.7703 0.111 Uiso 1 1 calc R A 4
C26 C -0.3324(9) 0.5504(7) 0.8915(6) 0.108(2) Uani 1 1 d . A 4
H26 H -0.4357 0.5570 0.9146 0.130 Uiso 1 1 calc R A 4
C27 C -0.2356(9) 0.4724(6) 0.9462(5) 0.102(2) Uani 1 1 d . A 4
H27 H -0.2743 0.4274 1.0068 0.122 Uiso 1 1 calc R A 4
C28 C -0.0855(8) 0.4635(6) 0.9096(5) 0.0899(19) Uani 1 1 d . A 4
H28 H -0.0229 0.4113 0.9461 0.108 Uiso 1 1 calc R A 4
C29 C -0.0204(7) 0.5299(4) 0.8189(4) 0.0653(14) Uani 1 1 d . A 4
C30 C 0.1404(7) 0.5164(4) 0.7757(4) 0.0667(15) Uani 1 1 d . A 4
C31 C 0.2423(8) 0.4389(5) 0.8224(5) 0.0891(19) Uani 1 1 d . A 4
H31 H 0.2099 0.3931 0.8840 0.107 Uiso 1 1 calc R A 4
C32 C 0.3902(10) 0.4297(6) 0.7780(6) 0.113(3) Uani 1 1 d . A 4
H32 H 0.4578 0.3783 0.8109 0.136 Uiso 1 1 calc R A 4
C33 C 0.4431(8) 0.4937(6) 0.6861(6) 0.096(2) Uani 1 1 d . A 4
H33 H 0.5437 0.4831 0.6557 0.115 Uiso 1 1 calc R A 4
C34 C 0.3456(7) 0.5728(5) 0.6407(4) 0.0734(16) Uani 1 1 d . A 4
H34 H 0.3813 0.6186 0.5799 0.088 Uiso 1 1 calc R A 4
C35 C 0.1933(6) 0.5871(4) 0.6829(4) 0.0599(13) Uani 1 1 d . A 4
C36 C 0.2022(13) 0.8425(9) 0.7669(8) 0.183(5) Uani 1 1 d D B 4
H37A H 0.1315 0.8015 0.7663 0.219 Uiso 1 1 d R B 4
H37B H 0.2437 0.8797 0.6958 0.219 Uiso 1 1 d R B 4
H37C H 0.1766 0.8183 0.7170 0.219 Uiso 1 1 d R B 4
H37D H 0.2088 0.9125 0.7580 0.219 Uiso 1 1 d R B 4
Cl4B Cl 0.0614(14) 0.7937(12) 0.8756(10) 0.382(5) Uani 0.597(7) 1 d PDU C 21
Cl3B Cl 0.3690(15) 0.7613(14) 0.7907(14) 0.364(5) Uani 0.597(7) 1 d PDU C 21
Cl4A Cl 0.104(2) 0.9512(14) 0.8202(15) 0.377(5) Uani 0.403(7) 1 d PDU C -21
Cl3A Cl 0.317(3) 0.7388(18) 0.817(2) 0.370(5) Uani 0.403(7) 1 d PDU C -21

loop_
_atom_site_aniso_label
_atom_site_aniso_U_11
_atom_site_aniso_U_22
_atom_site_aniso_U_33
_atom_site_aniso_U_23
_atom_site_aniso_U_13
_atom_site_aniso_U_12
Cl1 0.1220(15) 0.0841(12) 0.1278(15) -0.0522(11) 0.0067(11) -0.0478(10)
Cl2 0.326(4) 0.134(2) 0.0625(12) 0.0118(12) 0.0233(17) -0.100(2)
N1 0.056(2) 0.050(2) 0.047(2) -0.0087(19) -0.0028(18) -0.0202(19)
C1 0.068(3) 0.053(3) 0.081(4) -0.017(3) -0.004(3) -0.023(3)
C2 0.066(3) 0.060(3) 0.075(4) -0.029(3) 0.002(3) -0.009(3)
C3 0.058(3) 0.056(3) 0.069(3) -0.013(3) 0.001(3) -0.019(2)
C4 0.049(3) 0.045(3) 0.048(3) -0.005(2) -0.008(2) -0.012(2)
C5 0.061(3) 0.053(3) 0.063(3) -0.014(2) -0.003(3) -0.016(2)
C6 0.064(3) 0.062(3) 0.073(4) -0.007(3) -0.002(3) -0.027(3)
C7 0.074(3) 0.057(3) 0.046(3) -0.012(2) 0.002(3) -0.020(3)
C8 0.110(5) 0.068(4) 0.065(4) 0.000(3) -0.018(4) -0.019(4)
C9 0.160(8) 0.082(5) 0.063(4) 0.004(4) -0.027(5) -0.019(5)
C10 0.184(9) 0.075(5) 0.059(4) -0.008(4) 0.001(5) -0.051(5)
C11 0.143(7) 0.108(6) 0.079(5) -0.031(5) 0.043(5) -0.055(5)
C12 0.104(5) 0.074(4) 0.060(4) -0.003(3) 0.011(3) -0.027(3)
C13 0.047(3) 0.048(3) 0.049(3) -0.001(2) -0.006(2) -0.015(2)
C14 0.056(3) 0.049(3) 0.048(3) -0.010(2) -0.005(2) -0.010(2)
C15 0.051(3) 0.055(3) 0.053(3) -0.014(2) 0.001(2) -0.012(2)
C16 0.088(4) 0.081(4) 0.054(3) -0.020(3) -0.003(3) -0.026(3)
C17 0.115(5) 0.082(4) 0.070(4) -0.038(3) -0.006(4) -0.028(4)
C18 0.119(5) 0.074(4) 0.074(4) -0.037(3) 0.002(4) -0.044(4)
C19 0.091(4) 0.055(3) 0.068(4) -0.014(3) 0.001(3) -0.032(3)
C20 0.054(3) 0.052(3) 0.052(3) -0.015(2) -0.003(2) -0.009(2)
C21 0.048(3) 0.048(3) 0.050(3) -0.005(2) -0.006(2) -0.014(2)
C22 0.074(3) 0.044(3) 0.058(3) -0.006(2) -0.008(3) -0.023(3)
C23 0.069(3) 0.059(3) 0.062(3) -0.014(3) 0.011(3) -0.021(3)
C24 0.076(4) 0.064(3) 0.061(3) -0.023(3) 0.012(3) -0.024(3)
C25 0.072(4) 0.096(5) 0.095(5) -0.023(4) 0.020(4) -0.020(3)
C26 0.093(5) 0.114(6) 0.096(6) -0.019(5) 0.032(5) -0.039(5)
C27 0.121(6) 0.106(6) 0.065(4) -0.016(4) 0.028(4) -0.050(5)
C28 0.116(5) 0.093(5) 0.059(4) -0.006(3) -0.006(4) -0.043(4)
C29 0.093(4) 0.058(3) 0.047(3) -0.012(3) -0.002(3) -0.031(3)
C30 0.084(4) 0.063(3) 0.054(3) -0.005(3) -0.014(3) -0.026(3)
C31 0.093(5) 0.081(4) 0.082(5) 0.012(4) -0.028(4) -0.016(4)
C32 0.109(6) 0.106(6) 0.110(6) 0.021(5) -0.048(5) -0.014(5)
C33 0.078(4) 0.093(5) 0.103(5) -0.010(4) -0.011(4) -0.009(4)
C34 0.073(4) 0.069(4) 0.073(4) 0.001(3) -0.021(3) -0.019(3)
C35 0.068(3) 0.061(3) 0.054(3) -0.011(3) -0.010(3) -0.023(3)
C36 0.206(11) 0.216(12) 0.167(10) -0.135(10) -0.036(9) 0.003(10)
Cl4B 0.371(7) 0.395(7) 0.366(7) -0.065(6) -0.076(6) -0.050(6)
Cl3B 0.361(7) 0.384(7) 0.354(7) -0.079(6) -0.082(6) -0.066(6)
Cl4A 0.366(7) 0.399(7) 0.366(7) -0.074(6) -0.087(6) -0.059(6)
Cl3A 0.370(7) 0.388(7) 0.357(7) -0.079(6) -0.082(6) -0.060(6)

loop_
_atom_type_symbol
_atom_type_description
_atom_type_scat_dispersion_real
_atom_type_scat_dispersion_imag
_atom_type_scat_source
C C 0.0033 0.0016 'International Tables Vol C Tables 4.2.6.8 and 6.1.1.4'
H H 0.0000 0.0000 'International Tables Vol C Tables 4.2.6.8 and 6.1.1.4'
N N 0.0061 0.0033 'International Tables Vol C Tables 4.2.6.8 and 6.1.1.4'
O O 0.0106 0.0060 'International Tables Vol C Tables 4.2.6.8 and 6.1.1.4'
Cl Cl 0.1484 0.1585 'International Tables Vol C Tables 4.2.6.8 and 6.1.1.4'

loop_
_geom_angle_atom_site_label_1
_geom_angle_atom_site_label_2
_geom_angle_atom_site_label_3
_geom_angle
C21 N1 C13 120.3(4)
C6 C1 C2 119.6(5)
C6 C1 Cl1 120.7(4)
C2 C1 Cl1 119.8(4)
C3 C2 C1 120.2(5)
C2 C3 C4 122.1(4)
C5 C4 C3 116.8(4)
C5 C4 C13 123.8(4)
C3 C4 C13 119.4(4)
C6 C5 C4 121.3(5)
C1 C6 C5 120.0(5)
C12 C7 C8 117.1(5)
C12 C7 C14 120.7(5)
C8 C7 C14 122.1(5)
C9 C8 C7 123.1(7)
C10 C9 C8 118.2(7)
C9 C10 C11 123.4(7)
C9 C10 Cl2 121.2(7)
C11 C10 Cl2 115.4(8)
C10 C11 C12 115.7(7)
C7 C12 C11 122.5(7)
N1 C13 C14 121.8(4)
N1 C13 C4 112.7(4)
C14 C13 C4 125.5(4)
C13 C14 C15 118.2(4)
C13 C14 C7 123.5(4)
C15 C14 C7 118.2(4)
C16 C15 C20 118.7(4)
C16 C15 C14 122.4(4)
C20 C15 C14 119.0(4)
C17 C16 C15 120.4(5)
C16 C17 C18 120.8(5)
C19 C18 C17 120.0(5)
C18 C19 C20 120.6(5)
C15 C20 C19 119.4(4)
C15 C20 C21 118.7(4)
C19 C20 C21 121.7(4)
N1 C21 C20 121.9(4)
N1 C21 C22 116.5(4)
C20 C21 C22 121.5(4)
C23 C22 C35 120.9(4)
C23 C22 C21 119.5(5)
C35 C22 C21 119.7(4)
C22 C23 C24 120.2(5)
C25 C24 C29 118.7(5)
C25 C24 C23 121.2(6)
C29 C24 C23 120.2(5)
C26 C25 C24 123.9(7)
C25 C26 C27 118.4(7)
C28 C27 C26 119.4(6)
C27 C28 C29 122.9(7)
C24 C29 C28 116.7(6)
C24 C29 C30 119.9(5)
C28 C29 C30 123.4(6)
C31 C30 C35 119.0(5)
C31 C30 C29 122.6(5)
C35 C30 C29 118.4(5)
C32 C31 C30 119.8(6)
C31 C32 C33 122.3(7)
C34 C33 C32 118.7(7)
C33 C34 C35 121.7(6)
C34 C35 C30 118.5(5)
C34 C35 C22 121.3(5)
C30 C35 C22 120.2(5)

loop_
_geom_bond_atom_site_label_1
_geom_bond_atom_site_label_2
_geom_bond_distance
Cl1 C1 1.724(5)
Cl2 C10 1.761(7)
N1 C21 1.318(5)
N1 C13 1.380(5)
C1 C6 1.371(7)
C1 C2 1.385(7)
C2 C3 1.353(7)
C3 C4 1.396(7)
C4 C5 1.391(6)
C4 C13 1.481(6)
C5 C6 1.383(7)
C7 C12 1.355(8)
C7 C8 1.381(8)
C7 C14 1.476(7)
C8 C9 1.361(9)
C9 C10 1.335(11)
C10 C11 1.388(11)
C11 C12 1.413(9)
C13 C14 1.397(6)
C14 C15 1.426(6)
C15 C16 1.397(7)
C15 C20 1.405(6)
C16 C17 1.372(7)
C17 C18 1.384(8)
C18 C19 1.356(8)
C19 C20 1.408(6)
C20 C21 1.425(7)
C21 C22 1.477(6)
C22 C23 1.386(7)
C22 C35 1.433(7)
C23 C24 1.433(7)
C24 C25 1.394(8)
C24 C29 1.407(8)
C25 C26 1.327(9)
C26 C27 1.410(10)
C27 C28 1.357(9)
C28 C29 1.406(8)
C29 C30 1.465(8)
C30 C31 1.382(8)
C30 C35 1.419(7)
C31 C32 1.362(10)
C32 C33 1.374(10)
C33 C34 1.357(8)
C34 C35 1.392(7)
